data_1535215
loop_
_publ_author_name
'Strobel, S.'
'Schleid, T.'

_publ_section_title
;
 La2 Cu S4: A lanthanum copper sulfide with discrete anion triples
 (S3Cu...S-S---CuS3)(12-) based on La4 (Cu2 S6 (S2))
;
_journal_name_full 'Angew. Chem. Int. ed.'
_journal_page_first 4911
_journal_page_last 4913
_journal_volume 42
_journal_year 2003
_chemical_formula_sum 'Cu La2 S4'
_space_group_IT_number 14
_symmetry_space_group_name_Hall '-P 2ybc'
_symmetry_space_group_name_H-M 'P 1 21/c 1'
_cell_angle_alpha 90
_cell_angle_beta 103.95
_cell_angle_gamma 90
_cell_formula_units_Z 4
_cell_length_a 7.7565
_cell_length_b 7.5332
_cell_length_c 10.8113
_cell_volume 613.086
_citation_journal_id_ASTM ACIEF5
_cod_data_source_file Strobel_ACIEF5_2003_905.cif
_cod_data_source_block Cu1La2S4
_cod_original_cell_volume 613.0864
_cod_original_formula_sum 'Cu1 La2 S4'
_cod_database_code 1535215

loop_
_symmetry_equiv_pos_as_xyz
x,y,z
-x,y+1/2,-z+1/2
-x,-y,-z
x,-y-1/2,z-1/2

loop_
_atom_site_label
_atom_site_type_symbol
_atom_site_fract_x
_atom_site_fract_y
_atom_site_fract_z
_atom_site_occupancy
_atom_site_U_iso_or_equiv
Cu1 Cu+2 0.31924 0.38809 0.00659 1 0.0
S4 S-2 0.10729 0.44253 0.47018 1 0.0
S3 S-2 0.20348 0.57507 0.12928 1 0.0
La1 La+3 0.059802 0.797131 0.355945 1 0.0
La2 La+3 0.528491 0.376408 0.325579 1 0.0
S2 S-2 0.24818 0.10716 0.29119 1 0.0
S1 S-2 0.5548 0.21568 0.08622 1 0.0
